data_4104736
loop_
_publ_author_name
'Ilia Korobkov'
'Serge Gorelsky'
'Sandro Gambarotta'

_publ_section_title
;
 Reduced Uranium Complexes: Synthetic and DFT Study of the Role of \p
 Ligation in the Stabilization of Uranium Species in a Formal Low-Valent
 State
;
_journal_name_full 'Journal of the American Chemical Society'
_journal_page_first 10406
_journal_page_last 10420
_journal_paper_doi 10.1021/ja9002525
_journal_volume 131
_journal_year 2009
_chemical_formula_sum 'C50 H74 Cl3 Li N2 O4 U'
_chemical_formula_weight 1118.43
_chemical_name_systematic
; 
 ? 
;
_space_group_IT_number 11
_symmetry_cell_setting monoclinic
_symmetry_space_group_name_Hall '-P 2yb'
_symmetry_space_group_name_H-M 'P 1 21/m 1'
_atom_sites_solution_hydrogens geom
_atom_sites_solution_primary direct
_atom_sites_solution_secondary difmap
_audit_creation_method SHELXL-97
_cell_angle_alpha 90.00
_cell_angle_beta 105.992(3)
_cell_angle_gamma 90.00
_cell_formula_units_Z 2
_cell_length_a 11.638(3)
_cell_length_b 19.638(4)
_cell_length_c 12.081(3)
_cell_measurement_reflns_used 371
_cell_measurement_temperature 213(2)
_cell_measurement_theta_max 24.97
_cell_measurement_theta_min 2.39
_cell_volume 2654.2(11)
_computing_cell_refinement 'SMART, Bruker (2000)'
_computing_data_collection 'SMART, Bruker (2000)'
_computing_data_reduction 'XPREP, Bruker (2000)'
_computing_molecular_graphics 'SHELXTL, Bruker (2000)'
_computing_publication_material 'SHELXTL, Bruker (2000)'
_computing_structure_refinement 'SHELXL-97 (Sheldrick, 1997)'
_computing_structure_solution 'SHELXS-97 (Sheldrick, 1990)'
_diffrn_ambient_temperature 213(2)
_diffrn_measured_fraction_theta_full 0.988
_diffrn_measured_fraction_theta_max 0.988
_diffrn_measurement_device_type 'CCD area detector'
_diffrn_measurement_method 'phi and omega scans'
_diffrn_radiation_monochromator graphite
_diffrn_radiation_source 'fine-focus sealed tube'
_diffrn_radiation_type MoK\a
_diffrn_radiation_wavelength 0.71073
_diffrn_reflns_av_R_equivalents 0.0409
_diffrn_reflns_av_sigmaI/netI 0.0327
_diffrn_reflns_limit_h_max 14
_diffrn_reflns_limit_h_min -14
_diffrn_reflns_limit_k_max 24
_diffrn_reflns_limit_k_min -24
_diffrn_reflns_limit_l_max 15
_diffrn_reflns_limit_l_min -15
_diffrn_reflns_number 28223
_diffrn_reflns_theta_full 26.42
_diffrn_reflns_theta_max 26.42
_diffrn_reflns_theta_min 2.04
_diffrn_standards_decay_% <1
_exptl_absorpt_coefficient_mu 3.250
_exptl_absorpt_correction_T_max 0.5626
_exptl_absorpt_correction_T_min 0.4972
_exptl_absorpt_correction_type multi-scan
_exptl_absorpt_process_details 'SADABS, Bruker (2000)'
_exptl_crystal_colour dark_red
_exptl_crystal_density_diffrn 1.399
_exptl_crystal_density_meas 0
_exptl_crystal_description block
_exptl_crystal_F_000 1132
_exptl_crystal_size_max 0.25
_exptl_crystal_size_mid 0.20
_exptl_crystal_size_min 0.20
_refine_diff_density_max 2.223
_refine_diff_density_min -0.454
_refine_diff_density_rms 0.140
_refine_ls_extinction_method none
_refine_ls_goodness_of_fit_ref 1.086
_refine_ls_hydrogen_treatment constr
_refine_ls_matrix_type full
_refine_ls_number_parameters 461
_refine_ls_number_reflns 5554
_refine_ls_number_restraints 412
_refine_ls_restrained_S_all 1.054
_refine_ls_R_factor_all 0.0538
_refine_ls_R_factor_gt 0.0422
_refine_ls_shift/su_max 0.001
_refine_ls_shift/su_mean 0.001
_refine_ls_structure_factor_coef Fsqd
_refine_ls_weighting_details 'calc w=1/[\s^2^(Fo^2^)+(0.0778P)^2^+3.2657P] where P=(Fo^2^+2Fc^2^)/3'
_refine_ls_weighting_scheme calc
_refine_ls_wR_factor_gt 0.1139
_refine_ls_wR_factor_ref 0.1221
_reflns_number_gt 4839
_reflns_number_total 5554
_reflns_threshold_expression >2sigma(I)
_cod_data_source_file ja9002525_si_001.cif
_cod_data_source_block sg2823
_cod_original_cell_volume 2654.3(10)
_cod_database_code 4104736

loop_
_symmetry_equiv_pos_as_xyz
'x, y, z'
'-x, y+1/2, -z'
'-x, -y, -z'
'x, -y-1/2, z'

loop_
_atom_site_label
_atom_site_type_symbol
_atom_site_fract_x
_atom_site_fract_y
_atom_site_fract_z
_atom_site_U_iso_or_equiv
_atom_site_adp_type
_atom_site_occupancy
_atom_site_symmetry_multiplicity
_atom_site_calc_flag
_atom_site_refinement_flags
_atom_site_disorder_assembly
_atom_site_disorder_group
U1 U 0.73071(2) -1.7500 -0.24988(2) 0.03748(11) Uani 1 2 d S . .
Cl1 Cl 0.5571(2) -1.7500 -0.15103(19) 0.0634(6) Uani 1 2 d S A .
Cl2 Cl 0.91970(19) -1.7500 -0.3243(2) 0.0573(5) Uani 1 2 d S A .
Cl3 Cl 0.8723(3) -1.79117(19) -0.0497(3) 0.0645(8) Uani 0.50 1 d P A -1
N1 N 0.7080(7) -1.6391(4) -0.2855(7) 0.0375(18) Uani 0.50 1 d P A -1
N2 N 0.6529(7) -1.8407(4) -0.3792(7) 0.0390(18) Uani 0.50 1 d P A -1
C1 C 0.4803(11) -1.8958(6) -0.5135(10) 0.053(3) Uani 0.50 1 d PU A -1
H1A H 0.5197 -1.9379 -0.5090 0.063 Uiso 0.50 1 calc PR A -1
H1B H 0.4016 -1.8911 -0.5606 0.063 Uiso 0.50 1 calc PR A -1
C2 C 0.5358(10) -1.8429(6) -0.4535(11) 0.042(2) Uani 0.50 1 d PU A -1
C3 C 0.4755(11) -1.7754(5) -0.4547(9) 0.043(2) Uani 0.50 1 d PU A -1
C4 C 0.3540(11) -1.7695(6) -0.4495(10) 0.047(3) Uani 0.50 1 d PU A -1
H4A H 0.3044 -1.8081 -0.4610 0.057 Uiso 0.50 1 calc PR A -1
C5 C 0.3112(12) -1.7086(8) -0.4280(12) 0.055(3) Uani 0.50 1 d PU A -1
H5A H 0.2294 -1.7039 -0.4334 0.066 Uiso 0.50 1 calc PR A -1
C6 C 0.3881(10) -1.6516(6) -0.3975(10) 0.050(2) Uani 0.50 1 d PU A -1
H6A H 0.3582 -1.6107 -0.3762 0.060 Uiso 0.50 1 calc PR A -1
C7 C 0.5045(10) -1.6553(6) -0.3985(10) 0.041(2) Uani 0.50 1 d PU A -1
C8 C 0.5435(11) -1.7172(6) -0.4372(8) 0.0382(19) Uani 0.50 1 d PU A -1
H8A H 0.617728 -1.717937 -0.452839 0.046 Uiso 0.50 1 calc PR A -1
C9 C 0.5984(10) -1.6056(5) -0.3458(9) 0.044(2) Uani 0.50 1 d PU A -1
C10 C 0.5772(12) -1.5389(6) -0.3445(12) 0.060(3) Uani 0.50 1 d PU A -1
H10A H 0.6366 -1.5095 -0.3015 0.072 Uiso 0.50 1 calc PR A -1
H10B H 0.5029 -1.5213 -0.3865 0.072 Uiso 0.50 1 calc PR A -1
C11 C 0.7212(9) -1.9009(6) -0.3835(10) 0.043(2) Uani 0.50 1 d PU A -1
C12 C 0.7331(10) -1.9521(6) -0.2951(11) 0.049(2) Uani 0.50 1 d PU A -1
C13 C 0.7982(12) -2.0089(7) -0.3046(13) 0.064(3) Uani 0.50 1 d PU A -1
H13A H 0.8092 -2.0414 -0.2456 0.077 Uiso 0.50 1 calc PR A -1
C14 C 0.8472(12) -2.0223(7) -0.3892(14) 0.070(3) Uani 0.50 1 d PU A -1
H14A H 0.8883 -2.0633 -0.3913 0.084 Uiso 0.50 1 calc PR A -1
C15 C 0.8350(15) -1.9716(8) -0.4777(16) 0.068(3) Uani 0.50 1 d PU A -1
H15A H 0.8691 -1.9797 -0.5386 0.082 Uiso 0.50 1 calc PR A -1
C16 C 0.7740(13) -1.9111(9) -0.4754(15) 0.054(3) Uani 0.50 1 d PU A -1
C17 C 0.6729(12) -1.9416(6) -0.2013(11) 0.054(2) Uani 0.50 1 d PU A -1
H17A H 0.6533 -1.8927 -0.1983 0.064 Uiso 0.50 1 calc PR A -1
C18 C 0.5546(13) -1.9835(9) -0.2286(14) 0.077(4) Uani 0.50 1 d PU A -1
H18A H 0.5151 -1.9758 -0.1687 0.115 Uiso 0.50 1 calc PR A -1
H18B H 0.5726 -2.0315 -0.2318 0.115 Uiso 0.50 1 calc PR A -1
H18C H 0.5025 -1.9691 -0.3022 0.115 Uiso 0.50 1 calc PR A -1
C19 C 0.7563(16) -1.9632(9) -0.0817(13) 0.076(4) Uani 0.50 1 d PU A -1
H19A H 0.7158 -1.9553 -0.0226 0.115 Uiso 0.50 1 calc PR A -1
H19B H 0.8292 -1.9365 -0.0649 0.115 Uiso 0.50 1 calc PR A -1
H19C H 0.7758 -2.0111 -0.0834 0.115 Uiso 0.50 1 calc PR A -1
C20 C 0.7666(13) -1.8598(8) -0.5696(10) 0.063(3) Uani 0.50 1 d PU A -1
H20A H 0.7334 -1.8168 -0.5485 0.075 Uiso 0.50 1 calc PR A -1
C21 C 0.6806(16) -1.8871(11) -0.6860(13) 0.090(5) Uani 0.50 1 d PU A -1
H21A H 0.6788 -1.8548 -0.7473 0.134 Uiso 0.50 1 calc PR A -1
H21B H 0.6006 -1.8925 -0.6775 0.134 Uiso 0.50 1 calc PR A -1
H21C H 0.7095 -1.9307 -0.7049 0.134 Uiso 0.50 1 calc PR A -1
C22 C 0.8883(15) -1.8454(9) -0.5860(14) 0.079(4) Uani 0.50 1 d PU A -1
H22A H 0.8806 -1.8129 -0.6480 0.119 Uiso 0.50 1 calc PR A -1
H22B H 0.9225 -1.8874 -0.6050 0.119 Uiso 0.50 1 calc PR A -1
H22C H 0.9401 -1.8268 -0.5154 0.119 Uiso 0.50 1 calc PR A -1
C23 C 0.8084(10) -1.5941(5) -0.2446(9) 0.041(2) Uani 0.50 1 d PU A -1
C24 C 0.8489(11) -1.5783(6) -0.1266(9) 0.048(2) Uani 0.50 1 d PU A -1
C25 C 0.9480(11) -1.5356(6) -0.0859(12) 0.059(3) Uani 0.50 1 d PU A -1
H25A H 0.9747 -1.5244 -0.0073 0.071 Uiso 0.50 1 calc PR A -1
C26 C 1.0053(12) -1.5103(7) -0.1615(13) 0.066(3) Uani 0.50 1 d PU A -1
H26A H 1.0730 -1.4825 -0.1341 0.079 Uiso 0.50 1 calc PR A -1
C27 C 0.9656(11) -1.5250(7) -0.2777(12) 0.058(3) Uani 0.50 1 d PU A -1
H27A H 1.0049 -1.5056 -0.3284 0.070 Uiso 0.50 1 calc PR A -1
C28 C 0.8684(9) -1.5679(6) -0.3214(9) 0.046(2) Uani 0.50 1 d PU A -1
C29 C 0.7851(13) -1.6061(7) -0.0402(10) 0.060(3) Uani 0.50 1 d PU A -1
H29A H 0.7432 -1.6486 -0.0724 0.072 Uiso 0.50 1 calc PR A -1
C30 C 0.8687(17) -1.6222(9) 0.0766(12) 0.082(4) Uani 0.50 1 d PU A -1
H30A H 0.8230 -1.6399 0.1265 0.123 Uiso 0.50 1 calc PR A -1
H30B H 0.9102 -1.5811 0.1101 0.123 Uiso 0.50 1 calc PR A -1
H30C H 0.9264 -1.6561 0.0684 0.123 Uiso 0.50 1 calc PR A -1
C31 C 0.6882(17) -1.5517(10) -0.0330(15) 0.085(5) Uani 0.50 1 d PU A -1
H31A H 0.6451 -1.5672 0.0205 0.128 Uiso 0.50 1 calc PR A -1
H31B H 0.6326 -1.5456 -0.1086 0.128 Uiso 0.50 1 calc PR A -1
H31C H 0.7271 -1.5087 -0.0064 0.128 Uiso 0.50 1 calc PR A -1
C32 C 0.8276(15) -1.5813(9) -0.4527(13) 0.055(3) Uani 0.50 1 d PU A -1
H32A H 0.7641 -1.6164 -0.4671 0.067 Uiso 0.50 1 calc PR A -1
C33 C 0.9275(13) -1.6087(8) -0.4976(12) 0.070(3) Uani 0.50 1 d PU A -1
H33A H 0.8970 -1.6184 -0.5792 0.105 Uiso 0.50 1 calc PR A -1
H33B H 0.9587 -1.6501 -0.4567 0.105 Uiso 0.50 1 calc PR A -1
H33C H 0.9908 -1.5750 -0.4858 0.105 Uiso 0.50 1 calc PR A -1
C34 C 0.7712(16) -1.5146(9) -0.5170(13) 0.075(4) Uani 0.50 1 d PU A -1
H34A H 0.7054 -1.4999 -0.4879 0.113 Uiso 0.50 1 calc PR A -1
H34B H 0.7418 -1.5237 -0.5989 0.113 Uiso 0.50 1 calc PR A -1
H34C H 0.8314 -1.4791 -0.5039 0.113 Uiso 0.50 1 calc PR A -1
Li1 Li 1.307(3) -1.804(2) 0.053(3) 0.081(5) Uani 0.50 1 d PU B -1
O1 O 1.2431(8) -1.8641(6) -0.0827(9) 0.073(3) Uani 0.50 1 d PDU B -1
C35 C 1.1231(12) -1.8844(8) -0.1175(12) 0.074(4) Uiso 0.50 1 d PDU B -1
H35A H 1.0708 -1.8450 -0.1197 0.088 Uiso 0.50 1 calc PR B -1
H35B H 1.1073 -1.9178 -0.0633 0.088 Uiso 0.50 1 calc PR B -1
C36 C 1.1004(14) -1.9143(9) -0.2312(13) 0.083(4) Uiso 0.50 1 d PDU B -1
H36A H 1.1108 -1.9638 -0.2266 0.100 Uiso 0.50 1 calc PR B -1
H36B H 1.0194 -1.9037 -0.2784 0.100 Uiso 0.50 1 calc PR B -1
C37 C 1.1877(14) -1.8831(9) -0.2767(13) 0.084(4) Uiso 0.50 1 d PDU B -1
H37A H 1.1602 -1.8389 -0.3114 0.101 Uiso 0.50 1 calc PR B -1
H37B H 1.2084 -1.9123 -0.3342 0.101 Uiso 0.50 1 calc PR B -1
C38 C 1.2903(15) -1.8754(12) -0.1724(13) 0.096(5) Uiso 0.50 1 d PDU B -1
H38A H 1.3392 -1.9168 -0.1592 0.115 Uiso 0.50 1 calc PR B -1
H38B H 1.3406 -1.8370 -0.1815 0.115 Uiso 0.50 1 calc PR B -1
O2 O 1.3008(12) -1.7066(7) -0.0011(11) 0.090(4) Uani 0.50 1 d PDU B -1
C39 C 1.1975(17) -1.6775(14) -0.076(2) 0.132(8) Uiso 0.50 1 d PDU B -1
H39A H 1.1600 -1.6449 -0.0356 0.158 Uiso 0.50 1 calc PR B -1
H39B H 1.1391 -1.7127 -0.1114 0.158 Uiso 0.50 1 calc PR B -1
C40 C 1.244(2) -1.6438(14) -0.1617(19) 0.129(9) Uiso 0.50 1 d PDU B -1
H40A H 1.2576 -1.6764 -0.2181 0.154 Uiso 0.50 1 calc PR B -1
H40B H 1.1889 -1.6083 -0.2021 0.154 Uiso 0.50 1 calc PR B -1
C41 C 1.3530(17) -1.6154(10) -0.0943(16) 0.109(6) Uiso 0.50 1 d PDU B -1
H41A H 1.3411 -1.5683 -0.0728 0.131 Uiso 0.50 1 calc PR B -1
H41B H 1.4134 -1.6158 -0.1371 0.131 Uiso 0.50 1 calc PR B -1
C42 C 1.3903(13) -1.6587(8) 0.0085(13) 0.080(4) Uiso 0.50 1 d PDU B -1
H42A H 1.4664 -1.6812 0.0120 0.096 Uiso 0.50 1 calc PR B -1
H42B H 1.4001 -1.6315 0.0784 0.096 Uiso 0.50 1 calc PR B -1
O3 O 1.4662(10) -1.8289(7) 0.1304(9) 0.095(3) Uani 0.50 1 d PDU B -1
C43 C 1.5489(16) -1.8716(10) 0.0994(16) 0.101(6) Uiso 0.50 1 d PDU B -1
H43A H 1.5445 -1.8658 0.0178 0.122 Uiso 0.50 1 calc PR B -1
H43B H 1.5325 -1.9194 0.1128 0.122 Uiso 0.50 1 calc PR B -1
C44 C 1.6673(19) -1.8519(17) 0.172(2) 0.170(11) Uiso 0.50 1 d PDU B -1
H44A H 1.7195 -1.8918 0.1920 0.204 Uiso 0.50 1 calc PR B -1
H44B H 1.7048 -1.8189 0.1318 0.204 Uiso 0.50 1 calc PR B -1
C45 C 1.646(2) -1.8229(17) 0.270(2) 0.169(11) Uiso 0.50 1 d PDU B -1
H45A H 1.6840 -1.7781 0.2852 0.203 Uiso 0.50 1 calc PR B -1
H45B H 1.6781 -1.8521 0.3372 0.203 Uiso 0.50 1 calc PR B -1
C46 C 1.516(2) -1.8167(16) 0.2458(17) 0.158(10) Uiso 0.50 1 d PDU B -1
H46A H 1.4861 -1.8497 0.2918 0.190 Uiso 0.50 1 calc PR B -1
H46B H 1.4951 -1.7709 0.2656 0.190 Uiso 0.50 1 calc PR B -1
O4 O 1.2171(12) -1.8015(6) 0.1584(10) 0.093(3) Uani 0.50 1 d PDU B -1
C47 C 1.1669(15) -1.7441(11) 0.1933(15) 0.113(5) Uiso 0.50 1 d PDU B -1
H47A H 1.1172 -1.7199 0.1262 0.135 Uiso 0.50 1 calc PR B -1
H47B H 1.2299 -1.7132 0.2355 0.135 Uiso 0.50 1 calc PR B -1
C48 C 1.0946(15) -1.7663(9) 0.2670(14) 0.094(5) Uiso 0.50 1 d PDU B -1
H48A H 1.1290 -1.7500 0.3459 0.113 Uiso 1 2 calc SR B -1
H48B H 1.0131 -1.7484 0.2388 0.113 Uiso 1 2 calc SR B -1
C49 C 1.094(2) -1.8370(10) 0.264(2) 0.136(8) Uiso 0.50 1 d PDU B -1
H49A H 1.0158 -1.8538 0.2181 0.163 Uiso 0.50 1 calc PR B -1
H49B H 1.1094 -1.8556 0.3422 0.163 Uiso 0.50 1 calc PR B -1
C50 C 1.189(3) -1.8572(10) 0.212(2) 0.146(9) Uiso 0.50 1 d PDU B -1
H50A H 1.2591 -1.8734 0.2708 0.175 Uiso 0.50 1 calc PR B -1
H50B H 1.1607 -1.8939 0.1556 0.175 Uiso 0.50 1 calc PR B -1

loop_
_atom_site_aniso_label
_atom_site_aniso_U_11
_atom_site_aniso_U_22
_atom_site_aniso_U_33
_atom_site_aniso_U_23
_atom_site_aniso_U_13
_atom_site_aniso_U_12
U1 0.03386(16) 0.04526(17) 0.03209(15) 0.000 0.00702(10) 0.000
Cl1 0.0522(12) 0.0937(17) 0.0510(12) 0.000 0.0256(9) 0.000
Cl2 0.0440(11) 0.0591(12) 0.0741(14) 0.000 0.0249(9) 0.000
Cl3 0.0632(19) 0.076(2) 0.0428(15) 0.0034(14) -0.0041(13) 0.0154(15)
N1 0.036(4) 0.045(5) 0.035(4) 0.002(4) 0.016(3) -0.001(3)
N2 0.034(4) 0.040(5) 0.045(5) -0.005(4) 0.013(4) -0.001(3)
C1 0.047(6) 0.049(6) 0.061(7) -0.008(5) 0.012(5) -0.007(5)
C2 0.037(5) 0.047(5) 0.040(6) 0.001(5) 0.006(4) -0.003(4)
C3 0.031(5) 0.053(5) 0.039(5) 0.001(4) -0.002(4) 0.003(4)
C4 0.032(5) 0.059(8) 0.049(6) 0.003(4) 0.007(4) -0.003(4)
C5 0.032(6) 0.078(8) 0.054(7) 0.002(6) 0.011(5) 0.008(5)
C6 0.045(5) 0.049(6) 0.054(6) 0.011(5) 0.014(5) 0.014(4)
C7 0.041(5) 0.048(5) 0.034(5) 0.011(4) 0.008(4) 0.000(4)
C8 0.032(5) 0.050(4) 0.027(5) 0.011(4) 0.000(4) 0.000(4)
C9 0.049(5) 0.038(5) 0.043(5) 0.009(4) 0.010(4) 0.003(4)
C10 0.055(7) 0.046(5) 0.067(8) 0.004(6) -0.001(6) 0.011(5)
C11 0.034(5) 0.043(5) 0.052(5) -0.005(4) 0.012(4) 0.000(4)
C12 0.043(5) 0.043(6) 0.056(5) 0.000(4) 0.005(4) 0.002(4)
C13 0.064(8) 0.048(6) 0.074(8) -0.007(5) 0.007(5) 0.008(5)
C14 0.053(7) 0.049(6) 0.106(10) -0.027(5) 0.020(6) 0.001(5)
C15 0.064(9) 0.064(8) 0.085(9) -0.035(6) 0.034(8) -0.004(6)
C16 0.047(8) 0.059(7) 0.060(7) -0.023(5) 0.021(6) -0.005(6)
C17 0.064(7) 0.037(6) 0.060(6) 0.009(5) 0.017(5) 0.004(5)
C18 0.063(7) 0.100(12) 0.073(9) -0.008(8) 0.029(6) -0.012(7)
C19 0.085(10) 0.081(10) 0.057(7) 0.017(7) 0.009(6) -0.003(8)
C20 0.071(7) 0.079(8) 0.045(6) -0.018(5) 0.028(5) -0.012(6)
C21 0.086(10) 0.124(15) 0.059(7) -0.011(8) 0.022(7) -0.018(10)
C22 0.081(8) 0.097(12) 0.071(9) -0.014(8) 0.038(7) -0.023(8)
C23 0.048(5) 0.036(5) 0.038(4) 0.000(4) 0.010(4) 0.004(4)
C24 0.061(6) 0.041(6) 0.039(4) -0.003(4) 0.008(4) 0.001(4)
C25 0.057(7) 0.054(7) 0.056(6) -0.009(5) -0.001(5) -0.001(5)
C26 0.051(7) 0.058(8) 0.077(7) -0.005(6) 0.000(5) -0.013(5)
C27 0.045(6) 0.059(7) 0.063(6) 0.011(5) 0.002(5) -0.008(5)
C28 0.039(5) 0.053(6) 0.043(4) 0.007(4) 0.008(4) -0.002(4)
C29 0.085(8) 0.056(7) 0.041(5) -0.007(5) 0.021(5) -0.006(5)
C30 0.113(12) 0.087(11) 0.050(7) 0.010(7) 0.027(7) 0.021(9)
C31 0.093(11) 0.099(13) 0.070(10) -0.003(9) 0.034(8) 0.021(9)
C32 0.054(9) 0.069(9) 0.041(5) 0.006(5) 0.009(6) -0.009(7)
C33 0.071(8) 0.084(10) 0.066(8) 0.000(7) 0.037(7) -0.018(6)
C34 0.067(10) 0.092(11) 0.057(8) 0.035(7) 0.002(7) -0.005(7)
Li1 0.074(11) 0.103(12) 0.066(17) -0.001(11) 0.017(10) -0.024(12)
O1 0.055(5) 0.091(7) 0.078(6) -0.009(5) 0.026(4) -0.013(5)
O2 0.071(7) 0.096(7) 0.095(10) 0.001(6) 0.007(7) -0.020(6)
O3 0.095(7) 0.117(9) 0.064(6) -0.029(6) 0.006(5) 0.015(6)
O4 0.123(8) 0.080(7) 0.089(7) 0.002(6) 0.051(7) 0.018(6)

loop_
_atom_type_symbol
_atom_type_description
_atom_type_scat_dispersion_real
_atom_type_scat_dispersion_imag
_atom_type_scat_source
C C 0.0033 0.0016 'International Tables Vol C Tables 4.2.6.8 and 6.1.1.4'
H H 0.0000 0.0000 'International Tables Vol C Tables 4.2.6.8 and 6.1.1.4'
Li Li -0.0003 0.0001 'International Tables Vol C Tables 4.2.6.8 and 6.1.1.4'
N N 0.0061 0.0033 'International Tables Vol C Tables 4.2.6.8 and 6.1.1.4'
O O 0.0106 0.0060 'International Tables Vol C Tables 4.2.6.8 and 6.1.1.4'
Cl Cl 0.1484 0.1585 'International Tables Vol C Tables 4.2.6.8 and 6.1.1.4'
U U -9.6767 9.6646 'International Tables Vol C Tables 4.2.6.8 and 6.1.1.4'

loop_
_geom_angle_atom_site_label_1
_geom_angle_atom_site_label_2
_geom_angle_atom_site_label_3
_geom_angle
_geom_angle_site_symmetry_1
_geom_angle_site_symmetry_3
N1 U1 N1 157.2(5) 4_525 .
N1 U1 N2 30.1(3) 4_525 .
N1 U1 N2 127.1(3) . .
N1 U1 N2 127.1(3) 4_525 4_525
N1 U1 N2 30.1(3) . 4_525
N2 U1 N2 97.0(4) . 4_525
N1 U1 Cl2 90.0(2) 4_525 .
N1 U1 Cl2 90.0(2) . .
N2 U1 Cl2 88.7(2) . .
N2 U1 Cl2 88.7(2) 4_525 .
N1 U1 Cl1 91.3(2) 4_525 .
N1 U1 Cl1 91.31(19) . .
N2 U1 Cl1 95.6(2) . .
N2 U1 Cl1 95.6(2) 4_525 .
Cl2 U1 Cl1 173.42(7) . .
N1 U1 Cl3 83.6(2) 4_525 .
N1 U1 Cl3 119.1(2) . .
N2 U1 Cl3 113.6(2) . .
N2 U1 Cl3 149.0(2) 4_525 .
Cl2 U1 Cl3 86.73(10) . .
Cl1 U1 Cl3 87.00(10) . .
N1 U1 Cl3 119.1(2) 4_525 4_525
N1 U1 Cl3 83.6(2) . 4_525
N2 U1 Cl3 149.0(2) . 4_525
N2 U1 Cl3 113.6(2) 4_525 4_525
Cl2 U1 Cl3 86.73(10) . 4_525
Cl1 U1 Cl3 87.00(10) . 4_525
Cl3 U1 Cl3 35.54(16) . 4_525
N1 U1 C8 65.5(3) 4_525 4_525
N1 U1 C8 92.6(3) . 4_525
N2 U1 C8 38.0(3) . 4_525
N2 U1 C8 64.1(3) 4_525 4_525
Cl2 U1 C8 105.6(2) . 4_525
Cl1 U1 C8 80.7(3) . 4_525
Cl3 U1 C8 146.3(3) . 4_525
Cl3 U1 C8 167.1(3) 4_525 4_525
N1 U1 C8 92.6(3) 4_525 .
N1 U1 C8 65.5(3) . .
N2 U1 C8 64.1(3) . .
N2 U1 C8 38.0(3) 4_525 .
Cl2 U1 C8 105.6(2) . .
Cl1 U1 C8 80.7(3) . .
Cl3 U1 C8 167.1(3) . .
Cl3 U1 C8 146.3(3) 4_525 .
C8 U1 C8 27.1(5) 4_525 .
C23 N1 C9 114.4(9) . .
C23 N1 U1 119.6(7) . .
C9 N1 U1 126.0(7) . .
C2 N2 C11 113.6(9) . .
C2 N2 U1 124.6(7) . .
C11 N2 U1 121.8(6) . .
C1 C2 N2 127.6(11) . .
C1 C2 C3 122.1(10) . .
N2 C2 C3 110.3(9) . .
C8 C3 C4 117.2(10) . .
C8 C3 C2 119.1(9) . .
C4 C3 C2 122.4(10) . .
C5 C4 C3 120.1(10) . .
C4 C5 C6 120.6(10) . .
C7 C6 C5 121.1(11) . .
C6 C7 C8 117.2(11) . .
C6 C7 C9 125.7(12) . .
C8 C7 C9 116.3(10) . .
C3 C8 C7 122.7(10) . .
C3 C8 U1 102.9(6) . .
C7 C8 U1 100.5(7) . .
C10 C9 N1 125.7(11) . .
C10 C9 C7 122.6(11) . .
N1 C9 C7 111.3(9) . .
C16 C11 N2 120.5(11) . .
C16 C11 C12 120.3(12) . .
N2 C11 C12 119.2(10) . .
C13 C12 C11 116.5(12) . .
C13 C12 C17 123.9(12) . .
C11 C12 C17 119.6(10) . .
C14 C13 C12 126.2(15) . .
C13 C14 C15 117.4(13) . .
C16 C15 C14 121.5(14) . .
C15 C16 C11 118.0(16) . .
C15 C16 C20 118.7(14) . .
C11 C16 C20 123.3(14) . .
C12 C17 C18 109.7(11) . .
C12 C17 C19 111.1(12) . .
C18 C17 C19 110.0(12) . .
C16 C20 C22 111.4(13) . .
C16 C20 C21 109.7(13) . .
C22 C20 C21 109.5(11) . .
C28 C23 C24 120.0(11) . .
C28 C23 N1 120.2(9) . .
C24 C23 N1 119.8(10) . .
C25 C24 C23 120.1(12) . .
C25 C24 C29 118.6(11) . .
C23 C24 C29 121.3(11) . .
C26 C25 C24 119.3(12) . .
C25 C26 C27 121.0(12) . .
C26 C27 C28 121.4(12) . .
C27 C28 C23 118.2(11) . .
C27 C28 C32 118.6(11) . .
C23 C28 C32 123.1(11) . .
C30 C29 C24 113.7(13) . .
C30 C29 C31 112.1(12) . .
C24 C29 C31 106.5(12) . .
C33 C32 C28 112.3(12) . .
C33 C32 C34 112.2(14) . .
C28 C32 C34 109.4(13) . .
O4 Li1 O3 109.1(18) . .
O4 Li1 O1 115.3(18) . .
O3 Li1 O1 110(2) . .
O4 Li1 O2 103(2) . .
O3 Li1 O2 110.4(18) . .
O1 Li1 O2 108.9(15) . .
C38 O1 C35 107.6(11) . .
C38 O1 Li1 127.8(14) . .
C35 O1 Li1 121.9(14) . .
O1 C35 C36 107.8(11) . .
C37 C36 C35 103.2(12) . .
C36 C37 C38 102.1(12) . .
O1 C38 C37 106.6(13) . .
C42 O2 C39 105.5(13) . .
C42 O2 Li1 131.2(17) . .
C39 O2 Li1 122.6(17) . .
O2 C39 C40 103.0(15) . .
C41 C40 C39 102.7(16) . .
C40 C41 C42 105.4(14) . .
O2 C42 C41 106.4(12) . .
C46 O3 C43 104.1(13) . .
C46 O3 Li1 122.4(16) . .
C43 O3 Li1 132.4(15) . .
O3 C43 C44 106.5(14) . .
C45 C44 C43 104.8(16) . .
C44 C45 C46 106.2(16) . .
O3 C46 C45 108.3(16) . .
C50 O4 C47 109.5(12) . .
C50 O4 Li1 124.2(16) . .
C47 O4 Li1 126.2(16) . .
O4 C47 C48 107.9(14) . .
C49 C48 C47 106.7(14) . .
C48 C49 C50 106.1(15) . .
O4 C50 C49 107.2(15) . .

loop_
_geom_bond_atom_site_label_1
_geom_bond_atom_site_label_2
_geom_bond_distance
_geom_bond_site_symmetry_2
U1 N1 2.221(9) 4_525
U1 N1 2.221(9) .
U1 N2 2.378(8) .
U1 N2 2.378(8) 4_525
U1 Cl2 2.596(2) .
U1 Cl1 2.615(2) .
U1 Cl3 2.649(3) .
U1 Cl3 2.649(3) 4_525
U1 C8 2.751(10) 4_525
U1 C8 2.751(10) .
N1 C23 1.440(14) .
N1 C9 1.442(13) .
N2 C2 1.411(13) .
N2 C11 1.434(13) .
C1 C2 1.328(16) .
C2 C3 1.496(16) .
C3 C8 1.374(14) .
C3 C4 1.437(17) .
C4 C5 1.348(17) .
C5 C6 1.417(19) .
C6 C7 1.360(17) .
C7 C8 1.422(17) .
C7 C9 1.473(15) .
C9 C10 1.333(16) .
C11 C16 1.422(19) .
C11 C12 1.446(17) .
C12 C13 1.371(17) .
C12 C17 1.502(18) .
C13 C14 1.33(2) .
C14 C15 1.44(2) .
C15 C16 1.39(2) .
C16 C20 1.50(2) .
C17 C18 1.558(19) .
C17 C19 1.560(18) .
C20 C22 1.51(2) .
C20 C21 1.58(2) .
C23 C28 1.404(15) .
C23 C24 1.407(15) .
C24 C25 1.401(17) .
C24 C29 1.538(18) .
C25 C26 1.36(2) .
C26 C27 1.38(2) .
C27 C28 1.391(16) .
C28 C32 1.549(18) .
C29 C30 1.511(19) .
C29 C31 1.57(2) .
C32 C33 1.51(2) .
C32 C34 1.57(2) .
Li1 O4 1.85(4) .
Li1 O3 1.90(4) .
Li1 O1 2.00(4) .
Li1 O2 2.01(4) .
O1 C38 1.360(16) .
O1 C35 1.401(15) .
C35 C36 1.450(16) .
C36 C37 1.419(17) .
C37 C38 1.485(18) .
O2 C42 1.383(15) .
O2 C39 1.412(18) .
C39 C40 1.450(19) .
C40 C41 1.422(19) .
C41 C42 1.470(17) .
O3 C46 1.376(17) .
O3 C43 1.404(16) .
C43 C44 1.465(18) .
C44 C45 1.40(2) .
C45 C46 1.46(2) .
O4 C50 1.355(17) .
O4 C47 1.387(18) .
C47 C48 1.450(16) .
C48 C49 1.390(19) .
C49 C50 1.476(19) .

loop_
_geom_torsion_atom_site_label_1
_geom_torsion_atom_site_label_2
_geom_torsion_atom_site_label_3
_geom_torsion_atom_site_label_4
_geom_torsion
_geom_torsion_site_symmetry_1
N1 U1 N1 C23 -139.4(9) 4_525
N2 U1 N1 C23 -137.8(7) .
N2 U1 N1 C23 -136.9(10) 4_525
Cl2 U1 N1 C23 -49.4(7) .
Cl1 U1 N1 C23 124.2(7) .
Cl3 U1 N1 C23 36.9(8) .
Cl3 U1 N1 C23 37.3(7) 4_525
C8 U1 N1 C23 -155.1(7) 4_525
C8 U1 N1 C23 -156.6(8) .
N1 U1 N1 C9 42.0(15) 4_525
N2 U1 N1 C9 43.5(9) .
N2 U1 N1 C9 44.4(8) 4_525
Cl2 U1 N1 C9 132.0(8) .
Cl1 U1 N1 C9 -54.5(8) .
Cl3 U1 N1 C9 -141.8(7) .
Cl3 U1 N1 C9 -141.3(8) 4_525
C8 U1 N1 C9 26.3(8) 4_525
C8 U1 N1 C9 24.7(8) .
N1 U1 N2 C2 135.6(11) 4_525
N1 U1 N2 C2 -43.2(10) .
N2 U1 N2 C2 -43.7(10) 4_525
Cl2 U1 N2 C2 -132.3(9) .
Cl1 U1 N2 C2 52.7(9) .
Cl3 U1 N2 C2 141.8(8) .
Cl3 U1 N2 C2 146.2(7) 4_525
C8 U1 N2 C2 -14.5(8) 4_525
C8 U1 N2 C2 -24.2(8) .
N1 U1 N2 C11 -41.0(8) 4_525
N1 U1 N2 C11 140.2(7) .
N2 U1 N2 C11 139.8(7) 4_525
Cl2 U1 N2 C11 51.2(7) .
Cl1 U1 N2 C11 -123.9(7) .
Cl3 U1 N2 C11 -34.7(8) .
Cl3 U1 N2 C11 -30.4(10) 4_525
C8 U1 N2 C11 169.0(10) 4_525
C8 U1 N2 C11 159.3(9) .
C11 N2 C2 C1 8.7(18) .
U1 N2 C2 C1 -168.1(10) .
C11 N2 C2 C3 -173.2(9) .
U1 N2 C2 C3 10.0(13) .
C1 C2 C3 C8 -151.4(12) .
N2 C2 C3 C8 30.4(15) .
C1 C2 C3 C4 41.8(18) .
N2 C2 C3 C4 -136.3(11) .
C8 C3 C4 C5 -0.1(17) .
C2 C3 C4 C5 167.0(12) .
C3 C4 C5 C6 -7(2) .
C4 C5 C6 C7 5.6(19) .
C5 C6 C7 C8 3.3(16) .
C5 C6 C7 C9 -166.1(11) .
C4 C3 C8 C7 9.3(15) .
C2 C3 C8 C7 -158.1(11) .
C4 C3 C8 U1 121.0(8) .
C2 C3 C8 U1 -46.4(12) .
C6 C7 C8 C3 -11.0(15) .
C9 C7 C8 C3 159.5(10) .
C6 C7 C8 U1 -123.9(9) .
C9 C7 C8 U1 46.5(10) .
N1 U1 C8 C3 24.1(8) 4_525
N1 U1 C8 C3 -162.5(8) .
N2 U1 C8 C3 34.1(7) .
N2 U1 C8 C3 -178.5(10) 4_525
Cl2 U1 C8 C3 114.8(7) .
Cl1 U1 C8 C3 -66.8(7) .
Cl3 U1 C8 C3 -48.4(15) .
Cl3 U1 C8 C3 -137.0(7) 4_525
C8 U1 C8 C3 20.9(8) 4_525
N1 U1 C8 C7 151.4(7) 4_525
N1 U1 C8 C7 -35.2(7) .
N2 U1 C8 C7 161.4(8) .
N2 U1 C8 C7 -51.2(7) 4_525
Cl2 U1 C8 C7 -117.9(7) .
Cl1 U1 C8 C7 60.5(7) .
Cl3 U1 C8 C7 79.0(13) .
Cl3 U1 C8 C7 -9.6(10) 4_525
C8 U1 C8 C7 148.2(7) 4_525
C23 N1 C9 C10 -15.2(16) .
U1 N1 C9 C10 163.5(10) .
C23 N1 C9 C7 172.3(9) .
U1 N1 C9 C7 -9.0(12) .
C6 C7 C9 C10 -35.9(18) .
C8 C7 C9 C10 154.6(12) .
C6 C7 C9 N1 136.9(11) .
C8 C7 C9 N1 -32.6(13) .
C2 N2 C11 C16 78.7(14) .
U1 N2 C11 C16 -104.4(11) .
C2 N2 C11 C12 -99.6(12) .
U1 N2 C11 C12 77.3(11) .
C16 C11 C12 C13 0.9(17) .
N2 C11 C12 C13 179.2(10) .
C16 C11 C12 C17 -177.7(12) .
N2 C11 C12 C17 0.6(16) .
C11 C12 C13 C14 -3(2) .
C17 C12 C13 C14 175.9(13) .
C12 C13 C14 C15 2(2) .
C13 C14 C15 C16 0(2) .
C14 C15 C16 C11 -1(2) .
C14 C15 C16 C20 178.8(13) .
N2 C11 C16 C15 -177.4(13) .
C12 C11 C16 C15 1(2) .
N2 C11 C16 C20 2.5(19) .
C12 C11 C16 C20 -179.2(12) .
C13 C12 C17 C18 -78.3(16) .
C11 C12 C17 C18 100.2(13) .
C13 C12 C17 C19 43.5(17) .
C11 C12 C17 C19 -138.0(11) .
C15 C16 C20 C22 -50.3(19) .
C11 C16 C20 C22 129.8(14) .
C15 C16 C20 C21 71.0(18) .
C11 C16 C20 C21 -108.9(16) .
C9 N1 C23 C28 -77.0(12) .
U1 N1 C23 C28 104.2(10) .
C9 N1 C23 C24 105.3(12) .
U1 N1 C23 C24 -73.5(11) .
C28 C23 C24 C25 1.1(17) .
N1 C23 C24 C25 178.8(11) .
C28 C23 C24 C29 179.9(11) .
N1 C23 C24 C29 -2.4(17) .
C23 C24 C25 C26 -0.9(19) .
C29 C24 C25 C26 -179.8(12) .
C24 C25 C26 C27 2(2) .
C25 C26 C27 C28 -2(2) .
C26 C27 C28 C23 2.4(19) .
C26 C27 C28 C32 179.2(13) .
C24 C23 C28 C27 -1.8(17) .
N1 C23 C28 C27 -179.5(11) .
C24 C23 C28 C32 -178.4(12) .
N1 C23 C28 C32 3.9(18) .
C25 C24 C29 C30 -36.0(17) .
C23 C24 C29 C30 145.1(12) .
C25 C24 C29 C31 88.0(15) .
C23 C24 C29 C31 -90.9(14) .
C27 C28 C32 C33 55.9(18) .
C23 C28 C32 C33 -127.6(14) .
C27 C28 C32 C34 -69.4(17) .
C23 C28 C32 C34 107.2(15) .
O4 Li1 O1 C38 -180.0(18) .
O3 Li1 O1 C38 -56(3) .
O2 Li1 O1 C38 65(3) .
O4 Li1 O1 C35 21(3) .
O3 Li1 O1 C35 144.8(15) .
O2 Li1 O1 C35 -94(2) .
C38 O1 C35 C36 5(2) .
Li1 O1 C35 C36 167.3(16) .
O1 C35 C36 C37 -25.5(18) .
C35 C36 C37 C38 34.2(18) .
C35 O1 C38 C37 17(2) .
Li1 O1 C38 C37 -143.9(18) .
C36 C37 C38 O1 -33.0(19) .
O4 Li1 O2 C42 117(2) .
O3 Li1 O2 C42 0(3) .
O1 Li1 O2 C42 -120.3(17) .
O4 Li1 O2 C39 -74(2) .
O3 Li1 O2 C39 169.9(19) .
O1 Li1 O2 C39 49(3) .
C42 O2 C39 C40 39(2) .
Li1 O2 C39 C40 -133(2) .
O2 C39 C40 C41 -40(3) .
C39 C40 C41 C42 26(3) .
C39 O2 C42 C41 -23(2) .
Li1 O2 C42 C41 148.4(18) .
C40 C41 C42 O2 -3(2) .
O4 Li1 O3 C46 -27(3) .
O1 Li1 O3 C46 -154(2) .
O2 Li1 O3 C46 86(2) .
O4 Li1 O3 C43 140(2) .
O1 Li1 O3 C43 13(3) .
O2 Li1 O3 C43 -108(2) .
C46 O3 C43 C44 -32(3) .
Li1 O3 C43 C44 160(2) .
O3 C43 C44 C45 25(3) .
C43 C44 C45 C46 -8(4) .
C43 O3 C46 C45 27(3) .
Li1 O3 C46 C45 -163(2) .
C44 C45 C46 O3 -11(4) .
O3 Li1 O4 C50 -68(3) .
O1 Li1 O4 C50 56(3) .
O2 Li1 O4 C50 175(2) .
O3 Li1 O4 C47 114(2) .
O1 Li1 O4 C47 -122(2) .
O2 Li1 O4 C47 -4(3) .
C50 O4 C47 C48 -4(2) .
Li1 O4 C47 C48 174.2(18) .
O4 C47 C48 C49 -6(2) .
C47 C48 C49 C50 13(3) .
C47 O4 C50 C49 13(3) .
Li1 O4 C50 C49 -166(2) .
C48 C49 C50 O4 -17(3) .
